data_4345685
loop_
_publ_author_name
'Herringer, Susan N.'
'Landee, Christopher P.'
'Turnbull, Mark M.'
'Ribas-Ari\~no, Jordi'
'Novoa, Juan J.'
'Polson, Matthew'
'Wikaira, Jan L.'

_publ_section_title
;
 Ferromagnetic Exchange in Bichloride Bridged Cu(II) Chains:
 Magnetostructural Correlations between Ordered and Disordered Systems
;
_journal_name_full 'Inorganic Chemistry'
_journal_paper_doi 10.1021/acs.inorgchem.7b00535
_journal_year 2017
_chemical_formula_sum 'C6 H6 Cl3 Cu N'
_chemical_formula_weight 262.01
_chemical_name_systematic
; 
 catena-(2-chloro-3-methylpyridine)dichlorocopper (II) 
;
_space_group_IT_number 61
_symmetry_cell_setting orthorhombic
_symmetry_space_group_name_Hall '-P 2ac 2ab'
_symmetry_space_group_name_H-M 'P b c a'
_atom_sites_solution_hydrogens geom
_atom_sites_solution_primary direct
_atom_sites_solution_secondary difmap
_audit_creation_method SHELXL-97
_cell_angle_alpha 90.00
_cell_angle_beta 90.00
_cell_angle_gamma 90.00
_cell_formula_units_Z 16
_cell_length_a 16.0831(4)
_cell_length_b 12.2128(3)
_cell_length_c 18.5204(5)
_cell_measurement_reflns_used 9666
_cell_measurement_temperature 111(2)
_cell_measurement_theta_max 27.51
_cell_measurement_theta_min 2.20
_cell_volume 3637.77(16)
_computing_cell_refinement 'Bruker SAINT'
_computing_data_collection 'Bruker APEX2'
_computing_data_reduction 'Bruker SAINT'
_computing_molecular_graphics 'Bruker SHELXTL'
_computing_publication_material 'Bruker SHELXTL'
_computing_structure_refinement 'SHELXL-97 (Sheldrick, 1997)'
_computing_structure_solution 'SHELXS-97 (Sheldrick, 1990)'
_diffrn_ambient_temperature 111(2)
_diffrn_measured_fraction_theta_full 0.998
_diffrn_measured_fraction_theta_max 0.998
_diffrn_measurement_device_type 'Bruker APEX-II CCD'
_diffrn_measurement_method '\f and \w scans'
_diffrn_radiation_monochromator graphite
_diffrn_radiation_source 'fine-focus sealed tube'
_diffrn_radiation_type MoK\a
_diffrn_radiation_wavelength 0.71073
_diffrn_reflns_av_R_equivalents 0.0374
_diffrn_reflns_av_sigmaI/netI 0.0130
_diffrn_reflns_limit_h_max 20
_diffrn_reflns_limit_h_min -20
_diffrn_reflns_limit_k_max 15
_diffrn_reflns_limit_k_min -15
_diffrn_reflns_limit_l_max 24
_diffrn_reflns_limit_l_min -24
_diffrn_reflns_number 86912
_diffrn_reflns_theta_full 27.53
_diffrn_reflns_theta_max 27.53
_diffrn_reflns_theta_min 2.20
_diffrn_standards_number 0
_exptl_absorpt_coefficient_mu 3.214
_exptl_absorpt_correction_T_max 0.4262
_exptl_absorpt_correction_T_min 0.3597
_exptl_absorpt_correction_type multi-scan
_exptl_absorpt_process_details 'via SADABS'
_exptl_crystal_colour orange
_exptl_crystal_density_diffrn 1.914
_exptl_crystal_density_method 'not measured'
_exptl_crystal_description block
_exptl_crystal_F_000 2064
_exptl_crystal_size_max 0.40
_exptl_crystal_size_mid 0.36
_exptl_crystal_size_min 0.32
_refine_diff_density_max 0.441
_refine_diff_density_min -0.370
_refine_diff_density_rms 0.102
_refine_ls_extinction_method none
_refine_ls_goodness_of_fit_ref 1.141
_refine_ls_hydrogen_treatment noref
_refine_ls_matrix_type full
_refine_ls_number_parameters 201
_refine_ls_number_reflns 4179
_refine_ls_number_restraints 0
_refine_ls_restrained_S_all 1.141
_refine_ls_R_factor_all 0.0193
_refine_ls_R_factor_gt 0.0164
_refine_ls_shift/su_max 0.001
_refine_ls_shift/su_mean 0.000
_refine_ls_structure_factor_coef Fsqd
_refine_ls_weighting_details 'calc w=1/[\s^2^(Fo^2^)+(0.0190P)^2^+2.9947P] where P=(Fo^2^+2Fc^2^)/3'
_refine_ls_weighting_scheme calc
_refine_ls_wR_factor_gt 0.0411
_refine_ls_wR_factor_ref 0.0480
_reflns_number_gt 3864
_reflns_number_total 4179
_reflns_threshold_expression >2sigma(I)
_cod_data_source_file ic7b00535_si_002.cif
_cod_data_source_block snhnb
_cod_depositor_comments
;
The following automatic conversions were performed:

'_symmetry_cell_setting' value 'Orthorhombic' changed to
'orthorhombic' according to
/home/data/users/saulius/crontab/automatic-downloads/rss-feeds/ACS/lib/dictionaries/cif_core.dic
dictionary named 'cif_core.dic' version 2.4.2 from 2011-04-26.

Automatic conversion script
Id: cif_fix_values 4973 2017-02-22 13:04:09Z antanas 
;
_cod_original_sg_symbol_H-M Pbca
_cod_database_code 4345685

loop_
_symmetry_equiv_pos_as_xyz
'x, y, z'
'-x+1/2, -y, z+1/2'
'-x, y+1/2, -z+1/2'
'x+1/2, -y+1/2, -z'
'-x, -y, -z'
'x-1/2, y, -z-1/2'
'x, -y-1/2, z-1/2'
'-x-1/2, y-1/2, z'

loop_
_atom_site_label
_atom_site_type_symbol
_atom_site_fract_x
_atom_site_fract_y
_atom_site_fract_z
_atom_site_U_iso_or_equiv
_atom_site_adp_type
_atom_site_occupancy
_atom_site_symmetry_multiplicity
_atom_site_calc_flag
_atom_site_refinement_flags
Cu1 Cu 0.202631(12) 0.195038(15) 0.371633(11) 0.01234(5) Uani 1 1 d .
Cu2 Cu 0.282502(12) 0.433941(15) 0.441351(10) 0.01225(5) Uani 1 1 d .
Cl1 Cl 0.29202(2) 0.33569(3) 0.33508(2) 0.01387(8) Uani 1 1 d .
Cl2 Cl 0.19214(2) 0.30722(3) 0.48792(2) 0.01582(8) Uani 1 1 d .
Cl3 Cl 0.11251(2) 0.05454(3) 0.40292(2) 0.01514(8) Uani 1 1 d .
Cl5 Cl 0.15713(3) 0.15333(4) 0.21266(2) 0.02343(10) Uani 1 1 d .
Cl6 Cl 0.40440(3) 0.32395(4) 0.54386(2) 0.02192(9) Uani 1 1 d .
N11 N 0.29824(9) 0.48448(11) 0.54354(7) 0.0144(3) Uani 1 1 d .
C16 C 0.25212(11) 0.56465(13) 0.57327(9) 0.0173(3) Uani 1 1 d .
H16 H 0.2181 0.6070 0.5438 0.021 Uiso 1 1 calc R
C13 C 0.35335(10) 0.43894(13) 0.66105(9) 0.0156(3) Uani 1 1 d .
C14 C 0.30452(11) 0.52182(14) 0.69037(9) 0.0173(3) Uani 1 1 d .
H14 H 0.3057 0.5346 0.7399 0.021 Uiso 1 1 calc R
C17 C 0.40765(11) 0.36735(15) 0.70675(9) 0.0212(4) Uani 1 1 d .
H17A H 0.3921 0.2921 0.7000 0.032 Uiso 1 1 calc R
H17B H 0.4010 0.3869 0.7566 0.032 Uiso 1 1 calc R
H17C H 0.4647 0.3772 0.6929 0.032 Uiso 1 1 calc R
C2 C 0.09485(10) 0.25443(14) 0.24974(9) 0.0162(3) Uani 1 1 d .
N1 N 0.10814(8) 0.27382(11) 0.31968(8) 0.0149(3) Uani 1 1 d .
C4 C -0.00990(11) 0.38865(15) 0.24222(10) 0.0211(4) Uani 1 1 d .
H4 H -0.0494 0.4284 0.2166 0.025 Uiso 1 1 calc R
C12 C 0.34744(10) 0.42544(13) 0.58674(9) 0.0141(3) Uani 1 1 d .
C5 C 0.00164(11) 0.40922(14) 0.31473(11) 0.0220(4) Uani 1 1 d .
H5 H -0.0303 0.4618 0.3382 0.026 Uiso 1 1 calc R
C6 C 0.06129(11) 0.35057(14) 0.35212(10) 0.0190(3) Uani 1 1 d .
H6 H 0.0692 0.3646 0.4010 0.023 Uiso 1 1 calc R
C7 C 0.02511(13) 0.28459(19) 0.12862(10) 0.0301(4) Uani 1 1 d .
H7A H -0.0019 0.2150 0.1233 0.045 Uiso 1 1 calc R
H7B H 0.0783 0.2825 0.1051 0.045 Uiso 1 1 calc R
H7C H -0.0086 0.3406 0.1070 0.045 Uiso 1 1 calc R
C3 C 0.03682(11) 0.30911(15) 0.20706(10) 0.0196(4) Uani 1 1 d .
C15 C 0.25416(11) 0.58544(14) 0.64666(9) 0.0190(3) Uani 1 1 d .
H15 H 0.2221 0.6414 0.6663 0.023 Uiso 1 1 calc R
Cl4 Cl 0.18678(2) 0.58527(3) 0.39525(2) 0.01573(8) Uani 1 1 d .

loop_
_atom_site_aniso_label
_atom_site_aniso_U_11
_atom_site_aniso_U_22
_atom_site_aniso_U_33
_atom_site_aniso_U_23
_atom_site_aniso_U_13
_atom_site_aniso_U_12
Cu1 0.01328(10) 0.00986(9) 0.01389(10) 0.00143(7) -0.00177(7) 0.00020(7)
Cu2 0.01589(10) 0.01073(10) 0.01012(10) 0.00033(7) -0.00016(7) -0.00129(7)
Cl1 0.01726(18) 0.01254(17) 0.01180(17) 0.00028(13) 0.00095(14) -0.00161(14)
Cl2 0.01999(19) 0.01481(18) 0.01267(18) 0.00056(14) 0.00120(15) -0.00364(14)
Cl3 0.01423(18) 0.01203(17) 0.01914(19) 0.00128(14) -0.00187(14) -0.00023(13)
Cl5 0.0242(2) 0.0259(2) 0.0201(2) -0.00353(17) -0.00061(17) 0.00608(17)
Cl6 0.0234(2) 0.0246(2) 0.0178(2) -0.00506(16) -0.00073(16) 0.00935(17)
N11 0.0171(7) 0.0131(6) 0.0129(7) 0.0000(5) 0.0002(5) -0.0017(5)
C16 0.0202(8) 0.0137(8) 0.0181(8) 0.0000(6) -0.0003(7) 0.0007(6)
C13 0.0159(8) 0.0161(8) 0.0147(8) 0.0007(6) -0.0006(6) -0.0040(6)
C14 0.0205(8) 0.0187(8) 0.0126(8) -0.0035(6) 0.0011(6) -0.0044(7)
C17 0.0250(9) 0.0235(9) 0.0152(8) 0.0003(7) -0.0035(7) 0.0029(7)
C2 0.0139(7) 0.0150(7) 0.0197(8) 0.0019(6) 0.0000(6) -0.0013(6)
N1 0.0143(6) 0.0132(6) 0.0172(7) 0.0029(5) -0.0019(5) -0.0016(5)
C4 0.0155(8) 0.0196(8) 0.0282(10) 0.0084(7) -0.0059(7) -0.0007(7)
C12 0.0146(7) 0.0133(7) 0.0143(8) -0.0016(6) 0.0011(6) -0.0008(6)
C5 0.0178(8) 0.0173(8) 0.0309(10) -0.0005(7) -0.0030(7) 0.0030(7)
C6 0.0197(8) 0.0167(8) 0.0205(9) -0.0015(7) -0.0034(7) 0.0003(7)
C7 0.0279(10) 0.0436(12) 0.0189(10) 0.0041(8) -0.0057(8) 0.0035(9)
C3 0.0158(8) 0.0235(9) 0.0196(9) 0.0068(7) -0.0032(7) -0.0050(7)
C15 0.0225(9) 0.0155(8) 0.0191(8) -0.0044(6) 0.0032(7) 0.0007(7)
Cl4 0.01422(18) 0.01331(17) 0.0196(2) 0.00399(14) -0.00061(15) -0.00098(14)

loop_
_atom_type_symbol
_atom_type_description
_atom_type_scat_dispersion_real
_atom_type_scat_dispersion_imag
_atom_type_scat_source
C C 0.0033 0.0016 'International Tables Vol C Tables 4.2.6.8 and 6.1.1.4'
H H 0.0000 0.0000 'International Tables Vol C Tables 4.2.6.8 and 6.1.1.4'
N N 0.0061 0.0033 'International Tables Vol C Tables 4.2.6.8 and 6.1.1.4'
Cl Cl 0.1484 0.1585 'International Tables Vol C Tables 4.2.6.8 and 6.1.1.4'
Cu Cu 0.3201 1.2651 'International Tables Vol C Tables 4.2.6.8 and 6.1.1.4'

loop_
_geom_angle_atom_site_label_1
_geom_angle_atom_site_label_2
_geom_angle_atom_site_label_3
_geom_angle
_geom_angle_site_symmetry_1
_geom_angle_site_symmetry_3
N1 Cu1 Cl4 162.41(4) . 8_655
N1 Cu1 Cl3 90.07(4) . .
Cl4 Cu1 Cl3 90.267(15) 8_655 .
N1 Cu1 Cl1 88.57(4) . .
Cl4 Cu1 Cl1 90.452(15) 8_655 .
Cl3 Cu1 Cl1 177.634(17) . .
N1 Cu1 Cl2 95.47(4) . .
Cl4 Cu1 Cl2 101.875(16) 8_655 .
Cl3 Cu1 Cl2 98.317(15) . .
Cl1 Cu1 Cl2 83.740(14) . .
N11 Cu2 Cl2 86.14(4) . .
N11 Cu2 Cl1 162.73(4) . .
Cl2 Cu2 Cl1 90.682(15) . .
N11 Cu2 Cl3 90.13(4) . 8_665
Cl2 Cu2 Cl3 173.008(17) . 8_665
Cl1 Cu2 Cl3 91.140(15) . 8_665
N11 Cu2 Cl4 99.72(4) . .
Cl2 Cu2 Cl4 103.438(15) . .
Cl1 Cu2 Cl4 97.529(15) . .
Cl3 Cu2 Cl4 83.011(14) 8_665 .
Cu2 Cl1 Cu1 95.399(15) . .
Cu2 Cl2 Cu1 90.171(15) . .
Cu1 Cl3 Cu2 95.177(16) . 8_655
C12 N11 C16 118.29(14) . .
C12 N11 Cu2 118.25(11) . .
C16 N11 Cu2 122.68(12) . .
N11 C16 C15 121.49(16) . .
N11 C16 H16 119.3 . .
C15 C16 H16 119.3 . .
C12 C13 C14 115.74(16) . .
C12 C13 C17 122.03(16) . .
C14 C13 C17 122.22(15) . .
C15 C14 C13 120.70(16) . .
C15 C14 H14 119.7 . .
C13 C14 H14 119.7 . .
C13 C17 H17A 109.5 . .
C13 C17 H17B 109.5 . .
H17A C17 H17B 109.5 . .
C13 C17 H17C 109.5 . .
H17A C17 H17C 109.5 . .
H17B C17 H17C 109.5 . .
N1 C2 C3 124.97(16) . .
N1 C2 Cl5 114.77(12) . .
C3 C2 Cl5 120.27(14) . .
C2 N1 C6 117.90(15) . .
C2 N1 Cu1 119.58(11) . .
C6 N1 Cu1 122.39(12) . .
C5 C4 C3 120.73(16) . .
C5 C4 H4 119.6 . .
C3 C4 H4 119.6 . .
N11 C12 C13 124.71(15) . .
N11 C12 Cl6 115.11(12) . .
C13 C12 Cl6 120.16(13) . .
C4 C5 C6 119.12(17) . .
C4 C5 H5 120.4 . .
C6 C5 H5 120.4 . .
N1 C6 C5 121.74(17) . .
N1 C6 H6 119.1 . .
C5 C6 H6 119.1 . .
C3 C7 H7A 109.5 . .
C3 C7 H7B 109.5 . .
H7A C7 H7B 109.5 . .
C3 C7 H7C 109.5 . .
H7A C7 H7C 109.5 . .
H7B C7 H7C 109.5 . .
C4 C3 C2 115.53(17) . .
C4 C3 C7 121.82(17) . .
C2 C3 C7 122.65(17) . .
C16 C15 C14 119.06(16) . .
C16 C15 H15 120.5 . .
C14 C15 H15 120.5 . .
Cu1 Cl4 Cu2 91.114(15) 8_665 .

loop_
_geom_bond_atom_site_label_1
_geom_bond_atom_site_label_2
_geom_bond_distance
_geom_bond_site_symmetry_2
Cu1 N1 2.0399(14) .
Cu1 Cl4 2.2698(4) 8_655
Cu1 Cl3 2.3196(4) .
Cu1 Cl1 2.3400(4) .
Cu1 Cl2 2.5581(4) .
Cu2 N11 2.0067(14) .
Cu2 Cl2 2.2915(4) .
Cu2 Cl1 2.3102(4) .
Cu2 Cl3 2.3511(4) 8_665
Cu2 Cl4 2.5524(4) .
Cl3 Cu2 2.3511(4) 8_655
Cl5 C2 1.7320(17) .
Cl6 C12 1.7338(17) .
N11 C12 1.336(2) .
N11 C16 1.346(2) .
C16 C15 1.383(2) .
C16 H16 0.9300 .
C13 C12 1.389(2) .
C13 C14 1.391(2) .
C13 C17 1.498(2) .
C14 C15 1.384(3) .
C14 H14 0.9300 .
C17 H17A 0.9600 .
C17 H17B 0.9600 .
C17 H17C 0.9600 .
C2 N1 1.334(2) .
C2 C3 1.394(2) .
N1 C6 1.344(2) .
C4 C5 1.379(3) .
C4 C3 1.390(3) .
C4 H4 0.9300 .
C5 C6 1.383(2) .
C5 H5 0.9300 .
C6 H6 0.9300 .
C7 C3 1.495(3) .
C7 H7A 0.9600 .
C7 H7B 0.9600 .
C7 H7C 0.9600 .
C15 H15 0.9300 .
Cl4 Cu1 2.2698(4) 8_665

loop_
_geom_torsion_atom_site_label_1
_geom_torsion_atom_site_label_2
_geom_torsion_atom_site_label_3
_geom_torsion_atom_site_label_4
_geom_torsion
_geom_torsion_site_symmetry_1
_geom_torsion_site_symmetry_4
N11 Cu2 Cl1 Cu1 78.40(14) . .
Cl2 Cu2 Cl1 Cu1 -0.746(16) . .
Cl3 Cu2 Cl1 Cu1 172.503(15) 8_665 .
Cl4 Cu2 Cl1 Cu1 -104.397(15) . .
N1 Cu1 Cl1 Cu2 96.34(4) . .
Cl4 Cu1 Cl1 Cu2 -101.225(16) 8_655 .
Cl2 Cu1 Cl1 Cu2 0.672(15) . .
N11 Cu2 Cl2 Cu1 -162.33(4) . .
Cl1 Cu2 Cl2 Cu1 0.680(15) . .
Cl4 Cu2 Cl2 Cu1 98.587(15) . .
N1 Cu1 Cl2 Cu2 -88.63(4) . .
Cl4 Cu1 Cl2 Cu2 88.468(16) 8_655 .
Cl3 Cu1 Cl2 Cu2 -179.495(15) . .
Cl1 Cu1 Cl2 Cu2 -0.675(15) . .
N1 Cu1 Cl3 Cu2 167.76(4) . 8_655
Cl4 Cu1 Cl3 Cu2 5.345(17) 8_655 8_655
Cl2 Cu1 Cl3 Cu2 -96.699(16) . 8_655
Cl2 Cu2 N11 C12 78.03(12) . .
Cl1 Cu2 N11 C12 -1.8(2) . .
Cl3 Cu2 N11 C12 -96.05(12) 8_665 .
Cl4 Cu2 N11 C12 -178.99(11) . .
Cl2 Cu2 N11 C16 -91.65(13) . .
Cl1 Cu2 N11 C16 -171.47(10) . .
Cl3 Cu2 N11 C16 94.27(13) 8_665 .
Cl4 Cu2 N11 C16 11.34(14) . .
C12 N11 C16 C15 -0.8(2) . .
Cu2 N11 C16 C15 168.87(13) . .
C12 C13 C14 C15 -0.2(2) . .
C17 C13 C14 C15 -179.08(16) . .
C3 C2 N1 C6 1.2(2) . .
Cl5 C2 N1 C6 -179.32(12) . .
C3 C2 N1 Cu1 -174.73(13) . .
Cl5 C2 N1 Cu1 4.81(17) . .
Cl4 Cu1 N1 C2 0.4(2) 8_655 .
Cl3 Cu1 N1 C2 -90.70(12) . .
Cl1 Cu1 N1 C2 87.37(12) . .
Cl2 Cu1 N1 C2 170.94(12) . .
Cl4 Cu1 N1 C6 -175.29(10) 8_655 .
Cl3 Cu1 N1 C6 93.62(13) . .
Cl1 Cu1 N1 C6 -88.31(13) . .
Cl2 Cu1 N1 C6 -4.74(13) . .
C16 N11 C12 C13 1.5(2) . .
Cu2 N11 C12 C13 -168.60(13) . .
C16 N11 C12 Cl6 179.92(12) . .
Cu2 N11 C12 Cl6 9.78(17) . .
C14 C13 C12 N11 -1.0(2) . .
C17 C13 C12 N11 177.87(16) . .
C14 C13 C12 Cl6 -179.34(12) . .
C17 C13 C12 Cl6 -0.4(2) . .
C3 C4 C5 C6 0.9(3) . .
C2 N1 C6 C5 -0.8(2) . .
Cu1 N1 C6 C5 174.99(13) . .
C4 C5 C6 N1 -0.2(3) . .
C5 C4 C3 C2 -0.5(3) . .
C5 C4 C3 C7 179.53(18) . .
N1 C2 C3 C4 -0.5(3) . .
Cl5 C2 C3 C4 179.98(13) . .
N1 C2 C3 C7 179.44(17) . .
Cl5 C2 C3 C7 -0.1(2) . .
N11 C16 C15 C14 -0.3(3) . .
C13 C14 C15 C16 0.8(3) . .
N11 Cu2 Cl4 Cu1 84.05(4) . 8_665
Cl2 Cu2 Cl4 Cu1 172.379(15) . 8_665
Cl1 Cu2 Cl4 Cu1 -95.103(16) . 8_665
Cl3 Cu2 Cl4 Cu1 -4.873(15) 8_665 8_665
